data_2003886
loop_
_publ_author_name
'Soumhi, E. H.'
'Jouini, T.'

_publ_contact_author
;
   Prof. Tahar Jouini
  D\'epartement de Chimie
 Facult\'e des Sciences
 1060 Campus Universitaire
 Tunis, Tunisie.
;
_publ_section_title
;
 Orthoph\'enyl\`enediammonium Bis(dihydrog\'enophosphate)
;
_journal_issue 9
_journal_name_full 'Acta Crystallographica Section C'
_journal_page_first 1883
_journal_page_last 1885
_journal_paper_doi 10.1107/S0108270195004173
_journal_volume 51
_journal_year 1995
_chemical_compound_source synth\`ese
_chemical_formula_moiety 'C6 H10 N2 2+, 2H2 P O4 1-'
_chemical_formula_structural (1-2,NH~3~C~6~H~4~NH~3~).2H~2~PO~4~
_chemical_formula_sum 'C6 H14 N2 O8 P2'
_chemical_formula_weight 304.13
_chemical_name_systematic
;
 Orthoph\'enyl\`enediammonium Bis(dihydrog\'enophosphate)
;
_space_group_IT_number 2
_symmetry_cell_setting triclinic
_symmetry_space_group_name_Hall '-P 1'
_symmetry_space_group_name_H-M 'P -1'
_audit_creation_method SHELXL
_cell_angle_alpha 66.884(4)
_cell_angle_beta 73.282(5)
_cell_angle_gamma 73.301(6)
_cell_formula_units_Z 2
_cell_length_a 6.7156(5)
_cell_length_b 9.8164(7)
_cell_length_c 10.0980(5)
_cell_measurement_reflns_used 25
_cell_measurement_temperature 293(2)
_cell_measurement_theta_max 16
_cell_measurement_theta_min 14
_cell_volume 574.76(7)
_computing_cell_refinement 'CAD4 (Enraf-Nonius)'
_computing_data_collection 'CAD4 (Enraf-Nonius)'
_computing_data_reduction 'MOLEN (Enraf-Nonius)'
_computing_molecular_graphics 'ORTEP (Johnson, 1990)'
_computing_publication_material 'SHELXL93 (Sheldrick, 1993)'
_computing_structure_refinement 'SHELXL-93 (Sheldrick, 1993)'
_computing_structure_solution 'SHELXS-86 (Sheldrick, 1990)'
_diffrn_ambient_temperature 293(2)
_diffrn_measurement_device CAD4
_diffrn_measurement_method \w/2\q
_diffrn_radiation_monochromator graphite
_diffrn_radiation_source 'fine-focus sealed tube'
_diffrn_radiation_type MoK\a
_diffrn_radiation_wavelength .71069
_diffrn_reflns_av_R_equivalents .0076
_diffrn_reflns_av_sigmaI/netI 0.0156
_diffrn_reflns_limit_h_max 7
_diffrn_reflns_limit_h_min -07
_diffrn_reflns_limit_k_max 11
_diffrn_reflns_limit_k_min -010
_diffrn_reflns_limit_l_max 11
_diffrn_reflns_limit_l_min 0
_diffrn_reflns_number 2133
_diffrn_reflns_theta_max 24.96
_diffrn_reflns_theta_min 2.24
_diffrn_standards_decay_% 1.57
_diffrn_standards_interval_time 120
_diffrn_standards_number 2
_exptl_absorpt_coefficient_mu .417
_exptl_absorpt_correction_type none
_exptl_crystal_colour incolore
_exptl_crystal_density_diffrn 1.757
_exptl_crystal_density_meas ?
_exptl_crystal_description prisme
_exptl_crystal_F_000 316
_exptl_crystal_size_max .4
_exptl_crystal_size_mid .4
_exptl_crystal_size_min .3
_refine_diff_density_max .442
_refine_diff_density_min -0.277
_refine_ls_extinction_coef .038(3)
_refine_ls_extinction_method 'SHELXL93 (Sheldrick, 1993)'
_refine_ls_goodness_of_fit_all 1.080
_refine_ls_goodness_of_fit_obs 1.112
_refine_ls_hydrogen_treatment refall
_refine_ls_matrix_type full
_refine_ls_number_parameters 220
_refine_ls_number_reflns 2007
_refine_ls_number_restraints 0
_refine_ls_restrained_S_all 1.080
_refine_ls_restrained_S_obs 1.112
_refine_ls_R_factor_all 0.0341
_refine_ls_R_factor_obs .0304
_refine_ls_shift/esd_max -0.055
_refine_ls_shift/esd_mean 0.005
_refine_ls_structure_factor_coef Fsqd
_refine_ls_weighting_details 'w = 1/[\s^2^(F~o~^2^)+(0.0361P)^2^+0.5395P] where P = (F~o~^2^+2F~c~^2^)/3'
_refine_ls_weighting_scheme calc
_refine_ls_wR_factor_all .0815
_refine_ls_wR_factor_obs .0793
_reflns_number_observed 1817
_reflns_number_total 2007
_reflns_observed_criterion >2sigma(I)
_cod_data_source_file du1120.cif
_cod_data_source_block hass5
_cod_depositor_comments
;
The following automatic conversions were performed:

'_chemical_melting_point' value 'none' was changed to '?' - the value
is undefined or not given.

Automatic conversion script
Id: cif_fix_values 1715 2011-07-08 13:25:40Z adriana 

The following automatic conversions were performed:

'_exptl_crystal_density_meas' value 'none' was changed to '?' - the
value is perceived as not measured.

Automatic conversion script
Id: cif_fix_values 3008 2015-01-20 13:52:24Z robertas 

The following automatic conversions were performed:

'_refine_ls_weighting_scheme' value 'w =
1/[\s^2^(F~o~^2^)+(0.0361P)^2^+0.5395P] where P =
(F~o~^2^+2F~c~^2^)/3' was changed to 'calc'. New tag
'_refine_ls_weighting_details' was created. The value of the new tag
was set to 'w = 1/[\s^2^(F~o~^2^)+(0.0361P)^2^+0.5395P] where P =
(F~o~^2^+2F~c~^2^)/3'.

Automatic conversion script
Id: cif_fix_values 3143 2015-03-26 13:38:13Z robertas 
;
_cod_database_code 2003886

loop_
_symmetry_equiv_pos_as_xyz
'x, y, z'
'-x, -y, -z'

loop_
_atom_site_aniso_label
_atom_site_aniso_U_11
_atom_site_aniso_U_22
_atom_site_aniso_U_33
_atom_site_aniso_U_12
_atom_site_aniso_U_13
_atom_site_aniso_U_23
P1 0.0196(3) 0.0304(3) 0.0249(3) -0.0028(2) -0.0046(2) -0.0113(2)
P2 0.0206(3) 0.0226(3) 0.0220(3) -0.0062(2) -0.0068(2) -0.0063(2)
O11 0.0390(10) 0.0482(11) 0.0564(12) -0.0167(8) 0.0064(8) -0.0354(9)
O21 0.0221(8) 0.0673(12) 0.0241(8) -0.0094(8) -0.0060(6) -0.0116(8)
O31 0.0267(9) 0.0671(13) 0.0321(10) -0.0129(9) -0.0111(8) 0.0039(9)
O41 0.0302(9) 0.0283(9) 0.0351(9) 0.0004(7) -0.0021(7) -0.0107(7)
O12 0.0355(9) 0.0334(9) 0.0344(9) -0.0160(7) -0.0040(7) -0.0148(7)
O22 0.0239(8) 0.0311(8) 0.0308(8) -0.0032(6) -0.0114(6) -0.0072(7)
O32 0.0376(10) 0.0431(10) 0.0273(9) -0.0204(8) -0.0144(7) 0.0009(7)
O42 0.0257(8) 0.0365(9) 0.0450(10) -0.0060(7) -0.0052(7) -0.0232(8)
N1 0.0272(11) 0.0226(10) 0.0346(11) -0.0028(8) -0.0088(8) -0.0080(8)
N2 0.0272(10) 0.0269(10) 0.0309(10) -0.0026(8) -0.0074(8) -0.0137(8)
C1 0.0172(10) 0.0263(11) 0.0289(11) -0.0050(8) -0.0066(8) -0.0098(9)
C2 0.0161(10) 0.0252(10) 0.0258(10) -0.0043(8) -0.0058(8) -0.0097(8)
C3 0.0246(11) 0.0300(12) 0.0349(13) -0.0061(9) -0.0100(9) -0.0030(10)
C4 0.0306(13) 0.057(2) 0.0246(12) -0.0156(12) -0.0098(10) 0.0004(12)
C5 0.0323(13) 0.073(2) 0.0305(13) -0.0161(12) -0.0037(10) -0.0263(13)
C6 0.0267(12) 0.0415(14) 0.0415(14) -0.0073(10) -0.0048(10) -0.0241(11)

loop_
_atom_site_label
_atom_site_occupancy
_atom_site_fract_x
_atom_site_fract_y
_atom_site_fract_z
_atom_site_U_iso_or_equiv
_atom_site_thermal_displace_type
_atom_site_calc_flag
_atom_site_type_symbol
P1 1 .66386(8) .09049(6) .27561(6) .0248(2) Uani d P
P2 1 .22091(8) .25001(6) -.00062(6) .0212(2) Uani d P
O11 1 .7737(3) .0043(2) .1727(2) .0439(5) Uani d O
O21 1 .4284(2) .0966(2) .3310(2) .0386(4) Uani d O
O31 1 .7762(3) .0295(2) .4087(2) .0466(5) Uani d O
O41 1 .6936(3) .2584(2) .1965(2) .0336(4) Uani d O
O12 1 .3284(3) .3667(2) -.0080(2) .0319(4) Uani d O
O22 1 .0050(2) .3015(2) -.0404(2) .0288(4) Uani d O
O32 1 .1893(3) .1302(2) .1581(2) .0355(4) Uani d O
O42 1 .3778(3) .1628(2) -0.1035(2) .0331(4) Uani d O
N1 1 .8136(3) .1797(2) .8276(2) .0285(4) Uani d N
N2 1 .6625(3) .4845(2) .8222(2) .0273(4) Uani d N
C1 1 .7918(3) .3034(2) .6884(2) .0234(4) Uani d C
C2 1 .7213(3) .4511(2) .6861(2) .0216(4) Uani d C
C3 1 .7042(4) .5674(3) .5541(3) .0313(5) Uani d C
C4 1 .7552(4) .5347(3) .4259(3) .0395(6) Uani d C
C5 1 .8211(4) .3870(3) .4293(3) .0416(6) Uani d C
C6 1 .8393(4) .2705(3) .5607(3) .0336(5) Uani d C
HO31 1 .708(5) -.007(4) .483(4) .050(10) Uiso d H
HO32 1 .270(6) .125(4) .212(4) .070(10) Uiso d H
HO41 1 .802(5) .269(3) .127(3) .052(9) Uiso d H
HO42 1 .330(6) .105(4) -0.118(4) .070(10) Uiso d H
H1N1 1 .860(5) .207(3) .887(3) .047(8) Uiso d H
H2N1 1 .685(6) .153(4) .876(4) .060(9) Uiso d H
H3N1 1 .907(6) .101(4) .808(4) .070(10) Uiso d H
H1N2 1 .763(5) .460(3) .863(3) .040(8) Uiso d H
H2N2 1 .619(5) .585(4) .803(3) .047(8) Uiso d H
H3N2 1 .538(5) .436(4) .889(4) .062(9) Uiso d H
HC3 1 .657(4) .671(3) .552(3) .039(7) Uiso d H
HC4 1 .744(5) .612(3) .343(3) .046(8) Uiso d H
HC5 1 .851(5) .366(3) .343(3) .046(8) Uiso d H
HC6 1 .887(4) .170(3) .563(3) .041(7) Uiso d H

loop_
_atom_type_symbol
_atom_type_description
_atom_type_scat_source
_atom_type_scat_dispersion_real
_atom_type_scat_dispersion_imag
P P 'International Tables Vol C Tables 4.2.6.8 and 6.1.1.4' .1023 .0942
O O 'International Tables Vol C Tables 4.2.6.8 and 6.1.1.4' .0106 .0060
N N 'International Tables Vol C Tables 4.2.6.8 and 6.1.1.4' .0061 .0033
C C 'International Tables Vol C Tables 4.2.6.8 and 6.1.1.4' .0033 .0016
H H 'International Tables Vol C Tables 4.2.6.8 and 6.1.1.4' .0000 .0000

loop_
_geom_angle_atom_site_label_1
_geom_angle_atom_site_label_2
_geom_angle_atom_site_label_3
_geom_angle
_geom_angle_publ_flag
O11 P1 O21 116.90(10) y
O11 P1 O31 109.80(10) y
O21 P1 O31 109.40(10) y
O11 P1 O41 108.70(10) y
O21 P1 O41 106.50(10) y
O31 P1 O41 104.80(10) y
O12 P2 O22 118.11(9) y
O12 P2 O32 111.11(9) y
O22 P2 O32 104.97(9) y
O12 P2 O42 106.21(9) y
O22 P2 O42 109.55(9) y
O32 P2 O42 106.30(10) y
P1 O31 HO31 115.(3) n
P1 O41 HO41 114.(2) n
P2 O32 HO32 115.(2) n
P2 O42 HO42 115.(3) n
C1 N1 H1N1 111.4(19) n
C1 N1 H2N1 110.(2) n
H1N1 N1 H2N1 108.(3) n
C1 N1 H3N1 109.(2) n
H1N1 N1 H3N1 109.(3) n
H2N1 N1 H3N1 110.(3) n
C2 N2 H1N2 112.5(19) n
C2 N2 H2N2 109.9(18) n
H1N2 N2 H2N2 106.(3) n
C2 N2 H3N2 109.5(18) n
H1N2 N2 H3N2 112.(3) n
H2N2 N2 H3N2 107.(3) n
C6 C1 C2 120.6(2) y
C6 C1 N1 119.3(2) y
C2 C1 N1 120.1(2) y
C3 C2 C1 119.8(2) y
C3 C2 N2 119.8(2) y
C1 C2 N2 120.3(2) y
C4 C3 C2 119.5(2) y
C4 C3 HC3 120.6(16) n
C2 C3 HC3 119.9(16) n
C5 C4 C3 120.3(2) y
C5 C4 HC4 122.2(19) n
C3 C4 HC4 117.5(19) n
C4 C5 C6 120.3(2) y
C4 C5 HC5 119.7(18) n
C6 C5 HC5 119.9(18) n
C1 C6 C5 119.3(2) y
C1 C6 HC6 120.0(17) n
C5 C6 HC6 120.6(17) n

loop_
_geom_bond_atom_site_label_1
_geom_bond_atom_site_label_2
_geom_bond_site_symmetry_2
_geom_bond_distance
_geom_bond_publ_flag
P1 O11 . 1.494(2) y
P1 O21 . 1.510(2) y
P1 O31 . 1.557(2) y
P1 O41 . 1.568(2) y
P2 O12 . 1.488(2) y
P2 O22 . 1.508(2) y
P2 O32 . 1.570(2) y
P2 O42 . 1.572(2) y
P1 P2 . 4.2130(10) y
P1 P2 1_655 4.2620(10) y
P1 P1 2_656 4.3270(10) y
O31 HO31 . 0.76(3) n
O41 HO41 . 0.85(3) n
O32 HO32 . 0.85(4) n
O42 HO42 . 0.80(4) n
N1 C1 . 1.465(3) y
N1 H1N1 . 0.90(3) n
N1 H2N1 . 0.92(4) n
N1 H3N1 . 0.89(4) n
N2 C2 . 1.456(3) y
N2 H1N2 . 0.82(3) n
N2 H2N2 . 0.90(3) n
N2 H3N2 . 1.02(4) n
C1 C6 . 1.378(3) y
C1 C2 . 1.383(3) y
C2 C3 . 1.382(3) y
C3 C4 . 1.381(4) y
C3 HC3 . 0.97(3) n
C4 C5 . 1.378(4) y
C4 HC4 . 0.89(3) n
C5 C6 . 1.380(4) y
C5 HC5 . 0.92(3) n
C6 HC6 . 0.94(3) n
